data_2003858
loop_
_publ_author_name
'Partridge, B. L.'
'Pritchard, C. E.'

_publ_section_title
;
 Two Methylated Ribonucleosides: 3-Methyluridine and 1-Methylinosine
;
_journal_issue 9
_journal_name_full 'Acta Crystallographica Section C'
_journal_page_first 1929
_journal_page_last 1932
_journal_paper_doi 10.1107/S0108270195003933
_journal_volume 51
_journal_year 1995
_chemical_compound_source 'Methylation of inosine.'
_chemical_formula_sum 'C11 H14 N4 O5'
_chemical_formula_weight 282.26
_chemical_name_common 1-methylinosine
_chemical_name_systematic
;
  ?
;
_space_group_IT_number 19
_symmetry_cell_setting orthorhombic
_symmetry_space_group_name_Hall 'P 2ac 2ab'
_symmetry_space_group_name_H-M 'P 21 21 21'
_audit_creation_method SHELXL
_cell_angle_alpha 90.00
_cell_angle_beta 90.00
_cell_angle_gamma 90.00
_cell_formula_units_Z 8
_cell_length_a 10.622(2)
_cell_length_b 13.662(3)
_cell_length_c 16.525(3)
_cell_measurement_reflns_used 25
_cell_measurement_temperature 293(2)
_cell_measurement_theta_max 36
_cell_measurement_theta_min 25
_cell_volume 2398.1(8)
_computing_structure_refinement 'SHELXL-93 (Sheldrick, 1993)'
_computing_structure_solution 'SHELXS-86 (Sheldrick, 1990)'
_diffrn_ambient_temperature 293(2)
_diffrn_measurement_device 'Rigaku AFC5 four-circle diffractometer'
_diffrn_measurement_method 2\q/\w
_diffrn_radiation_monochromator graphite
_diffrn_radiation_source 'fine-focus sealed tube'
_diffrn_radiation_type CuK\a
_diffrn_radiation_wavelength 1.54178
_diffrn_reflns_av_sigmaI/netI 0.0638
_diffrn_reflns_limit_h_max 11
_diffrn_reflns_limit_h_min 0
_diffrn_reflns_limit_k_max 15
_diffrn_reflns_limit_k_min 0
_diffrn_reflns_limit_l_max 18
_diffrn_reflns_limit_l_min 0
_diffrn_reflns_number 2035
_diffrn_reflns_theta_max 60.06
_diffrn_reflns_theta_min 4.20
_diffrn_standards_decay_% 0
_diffrn_standards_interval_count 150
_diffrn_standards_number 3
_exptl_absorpt_coefficient_mu 1.071
_exptl_absorpt_correction_T_max 0.947
_exptl_absorpt_correction_T_min 0.876
_exptl_absorpt_correction_type 'Empirical (\y scans)'
_exptl_crystal_colour Colourless
_exptl_crystal_density_diffrn 1.564
_exptl_crystal_description Block
_exptl_crystal_F_000 1184
_exptl_crystal_size_max 0.25
_exptl_crystal_size_mid 0.1
_exptl_crystal_size_min 0.1
_refine_diff_density_max 0.272
_refine_diff_density_min -0.364
_refine_ls_abs_structure_details 'Flack (1983)'
_refine_ls_abs_structure_Flack 0.36(62)
_refine_ls_extinction_method none
_refine_ls_goodness_of_fit_all 1.084
_refine_ls_goodness_of_fit_obs 0.980
_refine_ls_hydrogen_treatment
;
H atoms riding on attached C;  hydroxyl H atoms riding on attached O
and rotating about the C-O bond
;
_refine_ls_matrix_type full
_refine_ls_number_parameters 367
_refine_ls_number_reflns 2022
_refine_ls_number_restraints 0
_refine_ls_restrained_S_all 1.135
_refine_ls_restrained_S_obs 0.980
_refine_ls_R_factor_all 0.0760
_refine_ls_R_factor_obs 0.0500
_refine_ls_shift/esd_max 0.086
_refine_ls_shift/esd_mean 0.005
_refine_ls_structure_factor_coef Fsqd
_refine_ls_weighting_details 'w = 1/[\s^2^(Fo^2^)+(0.0683P)^2^+3.5767P] where P=(Fo^2^+2Fc^2^)/3'
_refine_ls_weighting_scheme calc
_refine_ls_wR_factor_all 0.1668
_refine_ls_wR_factor_obs 0.1287
_reflns_number_observed 1691
_reflns_number_total 2035
_reflns_observed_criterion >2sigma(I)
_cod_data_source_file ab1267.cif
_cod_data_source_block 2
_cod_depositor_comments
;
The following automatic conversions were performed:
'_symmetry_cell_setting' value 'Orthorhombic' changed to 'orthorhombic'
according to '/home/saulius/struct/CIF-dictionaries/cif_core.dic'
dictionary named 'cif_core.dic' version 2.4.1 from 2010-06-29.

Automatic conversion script
Id: cif_fix_enum 1527 2010-12-29 10:47:43Z saulius 

The following automatic conversions were performed:

'_symmetry_cell_setting' value 'Orthorhombic' changed to
'orthorhombic' according to
/home/saulius/struct/CIF-dictionaries/cif_core.dic dictionary named
'cif_core.dic' version 2.4.1 from 2010-06-29.

Automatic conversion script
Id: cif_fix_values 1715 2011-07-08 13:25:40Z adriana 

The following automatic conversions were performed:

'_refine_ls_weighting_scheme' value 'calc w =
1/[\s^2^(Fo^2^)+(0.0683P)^2^+3.5767P] where P=(Fo^2^+2Fc^2^)/3' was
changed to 'calc'. New tag '_refine_ls_weighting_details' was
created. The value of the new tag was set to 'w =
1/[\s^2^(Fo^2^)+(0.0683P)^2^+3.5767P] where P=(Fo^2^+2Fc^2^)/3'.

Automatic conversion script
Id: cif_fix_values 3143 2015-03-26 13:38:13Z robertas 
;
_cod_database_code 2003858

loop_
_symmetry_equiv_pos_as_xyz
'x, y, z'
'-x+1/2, -y, z+1/2'
'-x, y+1/2, -z+1/2'
'x+1/2, -y+1/2, -z'

loop_
_atom_site_aniso_label
_atom_site_aniso_U_11
_atom_site_aniso_U_22
_atom_site_aniso_U_33
_atom_site_aniso_U_12
_atom_site_aniso_U_13
_atom_site_aniso_U_23
C(1A) 0.039(4) 0.044(4) 0.046(4) 0.010(4) -0.007(4) -0.004(4)
N(1A) 0.028(3) 0.032(3) 0.036(3) 0.006(3) 0.000(3) -0.004(3)
C(2A) 0.029(4) 0.043(4) 0.029(4) 0.005(3) 0.000(3) -0.004(3)
N(3A) 0.030(3) 0.029(3) 0.042(3) 0.001(3) -0.005(3) -0.009(3)
C(4A) 0.026(3) 0.030(3) 0.028(3) -0.002(3) 0.001(3) -0.004(3)
C(5A) 0.028(4) 0.033(4) 0.031(3) 0.000(3) -0.009(3) 0.004(3)
C(6A) 0.034(4) 0.038(4) 0.037(4) 0.001(4) -0.006(3) 0.002(3)
O(6A) 0.033(3) 0.051(3) 0.075(4) 0.004(3) -0.022(3) -0.020(3)
N(7A) 0.032(3) 0.034(3) 0.044(3) -0.001(3) -0.006(3) -0.013(3)
C(8A) 0.032(4) 0.032(4) 0.030(3) 0.000(3) 0.005(3) -0.005(3)
N(9A) 0.026(3) 0.027(3) 0.036(3) 0.002(3) -0.002(3) -0.004(3)
C(1'A) 0.026(3) 0.030(3) 0.035(3) 0.006(3) 0.002(3) -0.004(3)
C(2'A) 0.030(4) 0.034(4) 0.030(3) -0.003(3) 0.010(3) -0.007(3)
O(2'A) 0.048(3) 0.036(3) 0.045(3) 0.004(3) 0.015(3) 0.010(2)
C(3'A) 0.038(4) 0.036(4) 0.030(4) 0.006(3) -0.009(3) -0.005(3)
O(3'A) 0.047(3) 0.043(3) 0.059(3) 0.014(3) -0.022(3) -0.008(3)
C(4'A) 0.028(4) 0.039(4) 0.037(4) -0.003(3) -0.004(3) -0.014(3)
O(4'A) 0.038(3) 0.036(3) 0.027(2) -0.008(2) -0.005(2) -0.001(2)
C(5'A) 0.035(4) 0.040(4) 0.052(5) -0.012(3) 0.003(4) -0.009(4)
O(5'A) 0.036(3) 0.039(3) 0.051(3) 0.003(2) -0.008(3) -0.015(3)
N(1B) 0.027(3) 0.036(3) 0.025(3) -0.005(3) -0.001(2) -0.001(2)
C(1B) 0.032(4) 0.040(4) 0.052(4) -0.014(4) 0.005(4) 0.000(4)
C(2B) 0.034(4) 0.035(4) 0.031(4) 0.002(3) 0.000(3) 0.008(3)
N(3B) 0.025(3) 0.035(3) 0.037(3) 0.001(3) -0.002(3) 0.009(3)
C(4B) 0.033(4) 0.034(4) 0.027(3) 0.003(3) -0.004(3) 0.001(3)
C(5B) 0.023(3) 0.036(4) 0.024(3) -0.003(3) -0.004(3) -0.004(3)
C(6B) 0.028(4) 0.040(4) 0.037(4) 0.005(3) -0.002(3) -0.011(3)
O(6B) 0.022(3) 0.058(3) 0.057(3) 0.006(3) -0.002(2) -0.003(3)
N(7B) 0.030(3) 0.042(3) 0.040(3) 0.009(3) -0.006(3) 0.004(3)
C(8B) 0.034(4) 0.030(4) 0.037(4) 0.002(3) -0.006(3) 0.005(3)
N(9B) 0.027(3) 0.025(3) 0.035(3) -0.002(2) -0.004(3) -0.002(2)
C(1'B) 0.025(3) 0.029(4) 0.032(3) -0.003(3) 0.002(3) 0.001(3)
C(2'B) 0.030(4) 0.027(3) 0.035(4) -0.005(3) -0.001(3) -0.004(3)
O(2'B) 0.033(3) 0.039(3) 0.053(3) -0.008(2) 0.008(2) -0.015(3)
C(3'B) 0.030(4) 0.027(3) 0.031(4) -0.003(3) -0.008(3) 0.003(3)
O(3'B) 0.032(2) 0.037(3) 0.038(3) -0.011(2) -0.002(2) 0.002(2)
C(4'B) 0.025(3) 0.032(4) 0.036(4) 0.004(3) -0.003(3) 0.001(3)
O(4'B) 0.028(2) 0.033(3) 0.031(2) 0.003(2) 0.002(2) -0.001(2)
C(5'B) 0.037(4) 0.031(4) 0.048(4) 0.003(3) 0.003(4) 0.012(4)
O(5'B) 0.036(3) 0.039(3) 0.053(3) -0.001(3) -0.006(3) 0.015(3)

loop_
_atom_site_label
_atom_site_occupancy
_atom_site_fract_x
_atom_site_fract_y
_atom_site_fract_z
_atom_site_U_iso_or_equiv
_atom_site_thermal_displace_type
_atom_site_calc_flag
_atom_site_refinement_flags
_atom_site_type_symbol
C(1A) 1 1.3029(7) 0.1753(6) 0.3961(5) 0.043(2) Uani d . C
H(1AA) 1 1.2774(7) 0.1223(6) 0.3617(5) 0.080 Uiso d R H
H(1AB) 1 1.3730(7) 0.2088(6) 0.3721(5) 0.080 Uiso d R H
H(1AC) 1 1.3273(7) 0.1499(6) 0.4480(5) 0.080 Uiso d R H
N(1A) 1 1.1964(5) 0.2438(4) 0.4053(3) 0.0319(14) Uani d . N
C(2A) 1 1.0879(6) 0.2243(6) 0.3649(4) 0.034(2) Uani d . C
H(2A) 1 1.0846(6) 0.1648(6) 0.3341(4) 0.080 Uiso d R H
N(3A) 1 0.9875(5) 0.2804(4) 0.3640(4) 0.0337(14) Uani d . N
C(4A) 1 1.0023(6) 0.3630(5) 0.4098(4) 0.0279(14) Uani d . C
C(5A) 1 1.1039(6) 0.3873(5) 0.4570(4) 0.031(2) Uani d . C
C(6A) 1 1.2168(7) 0.3273(6) 0.4542(4) 0.036(2) Uani d . C
O(6A) 1 1.3170(5) 0.3438(4) 0.4866(4) 0.053(2) Uani d . O
N(7A) 1 1.0811(5) 0.4731(4) 0.4989(4) 0.0366(15) Uani d . N
C(8A) 1 0.9687(6) 0.5000(5) 0.4755(4) 0.031(2) Uani d . C
H(8A) 1 0.9271(6) 0.5578(5) 0.4950(4) 0.080 Uiso d R H
N(9A) 1 0.9162(5) 0.4362(4) 0.4202(3) 0.0297(13) Uani d . N
C(1'A) 1 0.7937(6) 0.4480(5) 0.3833(4) 0.030(2) Uani d . C
H(1'A) 1 0.7545(6) 0.5165(5) 0.3954(4) 0.050 Uiso d R H
C(2'A) 1 0.7918(6) 0.4403(5) 0.2917(4) 0.031(2) Uani d . C
H(2'A) 1 0.8514(6) 0.3798(5) 0.2669(4) 0.050 Uiso d R H
O(2'A) 1 0.8371(5) 0.5233(4) 0.2510(3) 0.0432(13) Uani d . O
H(2'1) 1 0.7973(56) 0.5716(11) 0.2655(40) 0.065 Uiso calc R H
C(3'A) 1 0.6530(7) 0.4147(5) 0.2774(4) 0.035(2) Uani d . C
H(3'A) 1 0.6460(7) 0.3802(5) 0.2225(4) 0.050 Uiso d R H
O(3'A) 1 0.5829(5) 0.5046(4) 0.2824(3) 0.0495(15) Uani d . O
H(3'1) 1 0.5416(70) 0.5119(35) 0.2410(24) 0.074 Uiso calc R H
C(4'A) 1 0.6218(7) 0.3491(5) 0.3493(4) 0.035(2) Uani d . C
H(4'A) 1 0.5393(7) 0.3653(5) 0.3689(4) 0.080 Uiso d R H
O(4'A) 1 0.7135(4) 0.3732(3) 0.4122(3) 0.0338(11) Uani d . O
C(5'A) 1 0.6304(7) 0.2394(5) 0.3352(5) 0.042(2) Uani d . C
H(5'C) 1 0.6158(7) 0.2053(5) 0.3852(5) 0.080 Uiso d R H
H(5'D) 1 0.5659(7) 0.2203(5) 0.2977(5) 0.080 Uiso d R H
O(5'A) 1 0.7478(5) 0.2104(4) 0.3028(3) 0.0422(13) Uani d . O
H(5'A) 1 0.8044(8) 0.2269(59) 0.3337(27) 0.063 Uiso calc R H
N(1B) 1 -0.2257(5) 0.1919(4) 0.1151(3) 0.0296(13) Uani d . N
C(1B) 1 -0.3154(7) 0.1115(5) 0.1258(5) 0.041(2) Uani d . C
H(1BA) 1 -0.2727(7) 0.0552(5) 0.1471(5) 0.080 Uiso d R H
H(1BB) 1 -0.3804(7) 0.1314(5) 0.1627(5) 0.080 Uiso d R H
H(1BC) 1 -0.3523(7) 0.0954(5) 0.0744(5) 0.080 Uiso d R H
C(2B) 1 -0.1042(6) 0.1796(5) 0.1397(4) 0.034(2) Uani d . C
H(2B) 1 -0.0735(6) 0.1086(5) 0.1560(4) 0.050 Uiso d R H
N(3B) 1 -0.0140(5) 0.2436(4) 0.1330(4) 0.0325(13) Uani d . N
C(4B) 1 -0.0535(7) 0.3290(5) 0.0978(4) 0.031(2) Uani d . C
C(5B) 1 -0.1733(6) 0.3504(5) 0.0731(4) 0.0277(15) Uani d . C
C(6B) 1 -0.2722(7) 0.2818(5) 0.0841(4) 0.035(2) Uani d . C
O(6B) 1 -0.3847(4) 0.2913(4) 0.0692(3) 0.0460(14) Uani d . O
N(7B) 1 -0.1806(6) 0.4435(5) 0.0399(4) 0.0372(14) Uani d . N
C(8B) 1 -0.0640(7) 0.4749(5) 0.0439(4) 0.034(2) Uani d . C
H(8B) 1 -0.0388(7) 0.5381(5) 0.0244(4) 0.080 Uiso d R H
N(9B) 1 0.0183(5) 0.4093(4) 0.0791(3) 0.0290(13) Uani d . N
C(1'B) 1 0.1502(6) 0.4293(5) 0.0962(4) 0.0288(15) Uani d . C
H(1'B) 1 0.1759(6) 0.4888(5) 0.0700(4) 0.080 Uiso d R H
C(2'B) 1 0.1799(6) 0.4352(5) 0.1856(4) 0.031(2) Uani d . C
H(2'B) 1 0.1347(6) 0.3843(5) 0.2132(4) 0.080 Uiso d R H
O(2'B) 1 0.1495(4) 0.5255(4) 0.2210(3) 0.0417(13) Uani d . O
H(2'2) 1 0.1942(60) 0.5685(11) 0.2016(40) 0.063 Uiso calc R H
C(3'B) 1 0.3200(6) 0.4098(5) 0.1849(4) 0.030(2) Uani d . C
H(3'B) 1 0.3453(6) 0.3814(5) 0.2355(4) 0.080 Uiso d R H
O(3'B) 1 0.3928(5) 0.4956(3) 0.1686(3) 0.0354(11) Uani d . O
H(3'2) 1 0.4077(69) 0.4989(34) 0.1200(8) 0.053 Uiso calc R H
C(4'B) 1 0.3304(6) 0.3340(5) 0.1172(4) 0.031(2) Uani d . C
H(4'B) 1 0.4049(6) 0.3470(5) 0.0861(4) 0.080 Uiso d R H
O(4'B) 1 0.2207(4) 0.3489(3) 0.0663(3) 0.0303(11) Uani d . O
C(5'B) 1 0.3309(7) 0.2293(5) 0.1443(5) 0.039(2) Uani d . C
H(5'E) 1 0.3275(7) 0.1870(5) 0.0979(5) 0.080 Uiso d R H
H(5'F) 1 0.4079(7) 0.2159(5) 0.1726(5) 0.080 Uiso d R H
O(5'B) 1 0.2289(5) 0.2070(4) 0.1971(3) 0.0427(13) Uani d . O
H(5'B) 1 0.1621(5) 0.2160(67) 0.1733(19) 0.064 Uiso calc R H

loop_
_atom_type_symbol
_atom_type_description
_atom_type_scat_source
_atom_type_scat_dispersion_real
_atom_type_scat_dispersion_imag
C C 'International Tables Vol C Tables 4.2.6.8 and 6.1.1.4' 0.0181 0.0091
H H 'International Tables Vol C Tables 4.2.6.8 and 6.1.1.4' 0.0000 0.0000
N N 'International Tables Vol C Tables 4.2.6.8 and 6.1.1.4' 0.0311 0.0180
O O 'International Tables Vol C Tables 4.2.6.8 and 6.1.1.4' 0.0492 0.0322

loop_
_geom_angle_atom_site_label_1
_geom_angle_atom_site_label_2
_geom_angle_atom_site_label_3
_geom_angle
_geom_angle_publ_flag
C(2A) N(1A) C(6A) 124.6(6) y
C(2A) N(1A) C(1A) 118.4(6) y
C(6A) N(1A) C(1A) 116.9(6) y
N(3A) C(2A) N(1A) 125.5(6) n
C(2A) N(3A) C(4A) 112.5(6) n
C(5A) C(4A) N(9A) 106.2(6) n
C(5A) C(4A) N(3A) 127.2(6) n
N(9A) C(4A) N(3A) 126.6(6) n
C(4A) C(5A) N(7A) 110.6(6) n
C(4A) C(5A) C(6A) 119.6(6) n
N(7A) C(5A) C(6A) 129.8(6) n
O(6A) C(6A) N(1A) 122.4(7) n
O(6A) C(6A) C(5A) 127.2(7) n
N(1A) C(6A) C(5A) 110.4(6) n
C(8A) N(7A) C(5A) 104.5(6) n
N(7A) C(8A) N(9A) 112.8(6) n
C(4A) N(9A) C(8A) 105.9(5) n
C(4A) N(9A) C(1'A) 129.2(6) n
C(8A) N(9A) C(1'A) 124.9(6) n
O(4'A) C(1'A) N(9A) 108.7(5) y
O(4'A) C(1'A) C(2'A) 106.1(5) y
N(9A) C(1'A) C(2'A) 115.1(6) y
O(2'A) C(2'A) C(3'A) 116.1(6) n
O(2'A) C(2'A) C(1'A) 114.7(6) n
C(3'A) C(2'A) C(1'A) 100.5(6) n
O(3'A) C(3'A) C(2'A) 107.1(6) n
O(3'A) C(3'A) C(4'A) 110.1(6) n
C(2'A) C(3'A) C(4'A) 102.9(5) n
O(4'A) C(4'A) C(5'A) 106.9(6) n
O(4'A) C(4'A) C(3'A) 106.1(5) n
C(5'A) C(4'A) C(3'A) 116.5(6) n
C(1'A) O(4'A) C(4'A) 109.0(5) n
O(5'A) C(5'A) C(4'A) 112.8(6) n
C(2B) N(1B) C(6B) 122.9(6) y
C(2B) N(1B) C(1B) 119.2(6) y
C(6B) N(1B) C(1B) 117.7(6) y
N(3B) C(2B) N(1B) 126.1(6) n
C(2B) N(3B) C(4B) 112.5(6) n
N(3B) C(4B) N(9B) 127.4(6) n
N(3B) C(4B) C(5B) 126.4(7) n
N(9B) C(4B) C(5B) 106.2(6) n
C(4B) C(5B) N(7B) 111.5(6) n
C(4B) C(5B) C(6B) 120.6(6) n
N(7B) C(5B) C(6B) 128.0(6) n
O(6B) C(6B) N(1B) 120.2(7) n
O(6B) C(6B) C(5B) 128.6(7) n
N(1B) C(6B) C(5B) 111.1(6) n
C(8B) N(7B) C(5B) 103.2(6) n
N(7B) C(8B) N(9B) 113.9(6) n
C(4B) N(9B) C(8B) 105.2(5) n
C(4B) N(9B) C(1'B) 130.0(6) n
C(8B) N(9B) C(1'B) 124.6(6) n
O(4'B) C(1'B) N(9B) 107.1(5) y
O(4'B) C(1'B) C(2'B) 105.7(5) y
N(9B) C(1'B) C(2'B) 113.6(5) y
O(2'B) C(2'B) C(1'B) 113.9(6) n
O(2'B) C(2'B) C(3'B) 115.4(5) n
C(1'B) C(2'B) C(3'B) 100.6(5) n
O(3'B) C(3'B) C(2'B) 110.0(5) n
O(3'B) C(3'B) C(4'B) 112.2(6) n
C(2'B) C(3'B) C(4'B) 103.3(5) n
O(4'B) C(4'B) C(5'B) 108.0(6) n
O(4'B) C(4'B) C(3'B) 105.7(5) n
C(5'B) C(4'B) C(3'B) 115.4(6) n
C(1'B) O(4'B) C(4'B) 109.3(5) n
O(5'B) C(5'B) C(4'B) 112.6(6) n

loop_
_geom_bond_atom_site_label_1
_geom_bond_atom_site_label_2
_geom_bond_distance
_geom_bond_publ_flag
C(1A) N(1A) 1.476(9) y
N(1A) C(2A) 1.359(9) y
N(1A) C(6A) 1.415(9) y
C(2A) N(3A) 1.313(8) y
N(3A) C(4A) 1.368(8) y
C(4A) C(5A) 1.373(9) y
C(4A) N(9A) 1.366(8) y
C(5A) N(7A) 1.383(9) y
C(5A) C(6A) 1.453(10) y
C(6A) O(6A) 1.213(9) n
N(7A) C(8A) 1.308(9) y
C(8A) N(9A) 1.381(8) y
N(9A) C(1'A) 1.445(8) y
C(1'A) O(4'A) 1.414(8) y
C(1'A) C(2'A) 1.519(9) y
C(2'A) O(2'A) 1.403(8) n
C(2'A) C(3'A) 1.533(10) y
C(3'A) O(3'A) 1.439(8) n
C(3'A) C(4'A) 1.525(10) y
C(4'A) O(4'A) 1.461(8) y
C(4'A) C(5'A) 1.520(10) y
C(5'A) O(5'A) 1.414(9) n
N(1B) C(2B) 1.363(9) y
N(1B) C(6B) 1.419(9) y
N(1B) C(1B) 1.465(8) y
C(2B) N(3B) 1.301(9) y
N(3B) C(4B) 1.369(9) y
C(4B) N(9B) 1.371(9) y
C(4B) C(5B) 1.368(9) y
C(5B) N(7B) 1.387(9) y
C(5B) C(6B) 1.419(10) y
C(6B) O(6B) 1.228(8) n
N(7B) C(8B) 1.313(9) y
C(8B) N(9B) 1.381(9) y
N(9B) C(1'B) 1.455(8) y
C(1'B) O(4'B) 1.419(8) y
C(1'B) C(2'B) 1.514(9) y
C(2'B) O(2'B) 1.402(8) n
C(2'B) C(3'B) 1.528(9) y
C(3'B) O(3'B) 1.430(8) n
C(3'B) C(4'B) 1.527(9) y
C(4'B) O(4'B) 1.452(8) y
C(4'B) C(5'B) 1.500(9) y
C(5'B) O(5'B) 1.423(9) n

loop_
_cod_related_entry_id
_cod_related_entry_database
_cod_related_entry_code
1 ChemSpider 58605
